data_4320747
loop_
_publ_author_name
'Christina M. V. St\%alhandske'
'Claes I. St\%alhandske'
'Ingmar Persson'
'Magnus Sandstr\"om'
'Farideh Jalilehvand'

_publ_section_title
;
 Crystal and Solution Structures of N,N-Dimethylthioformamide-Solvated
 Copper(I), Silver(I), and Gold(I) Ions Studied by X-ray Diffraction,
 X-ray Absorption, and Vibrational Spectroscopy
;
_journal_name_full 'Inorganic Chemistry'
_journal_page_first 6684
_journal_page_last 6693
_journal_paper_doi 10.1021/ic010226i
_journal_volume 40
_journal_year 2001
_chemical_formula_sum 'C12 H28 Cl Cu N4 O8 S4'
_chemical_formula_weight 519.634
_space_group_IT_number 13
_symmetry_cell_setting monoclinic
_symmetry_Int_Tables_number 13
_symmetry_space_group_name_Hall '-P 2yac'
_symmetry_space_group_name_H-M 'P 1 2/n 1'
_audit_creation_date 'Mon Feb 14 12:09:46 2000'
_audit_creation_method 'from TEXRAY.INF file'
_cell_angle_alpha 90.
_cell_angle_beta 104.35(2)
_cell_angle_gamma 90.
_cell_formula_units_Z 2
_cell_length_a 8.428(2)
_cell_length_b 9.605(2)
_cell_length_c 15.096(3)
_cell_measurement_reflns_used 2025
_cell_measurement_temperature 298
_cell_measurement_theta_max 27.5
_cell_measurement_theta_min 0.0
_cell_volume 1183.9(5)
_computing_cell_refinement 'CAD4 Diffractometer Control'
_computing_data_collection 'CAD4 Diffractometer Control'
_computing_data_reduction teXsan
_computing_publication_material teXsan
_computing_structure_refinement teXsan
_computing_structure_solution teXsan
_diffrn_ambient_temperature 298
_diffrn_measurement_device CAD4
_diffrn_measurement_method 'omega scans with profile analysis'
_diffrn_orient_matrix_UB_11 0.02835
_diffrn_orient_matrix_UB_12 -0.01021
_diffrn_orient_matrix_UB_13 -0.05635
_diffrn_orient_matrix_UB_21 0.13628
_diffrn_orient_matrix_UB_22 0.01766
_diffrn_orient_matrix_UB_23 0.01818
_diffrn_orient_matrix_UB_31 -0.02827
_diffrn_orient_matrix_UB_32 -0.13467
_diffrn_orient_matrix_UB_33 -0.00367
_diffrn_radiation_monochromator graphite
_diffrn_radiation_source 'X-ray tube'
_diffrn_radiation_type MoKalpha
_diffrn_radiation_wavelength 0.7107
_diffrn_reflns_av_R_equivalents 1.53
_diffrn_reflns_limit_h_max 0
_diffrn_reflns_limit_h_min 0
_diffrn_reflns_limit_k_max 0
_diffrn_reflns_limit_k_min 0
_diffrn_reflns_limit_l_max 0
_diffrn_reflns_limit_l_min 0
_diffrn_reflns_number 2872
_diffrn_reflns_theta_max 27.5
_diffrn_standards_decay_% -16.00
_diffrn_standards_interval_count 0
_diffrn_standards_number 3
_exptl_absorpt_coefficient_mu 1.554
_exptl_absorpt_correction_T_max 1.000
_exptl_absorpt_correction_T_min 0.723
_exptl_absorpt_correction_type empirical
_exptl_absorpt_process_details psi-scan
_exptl_crystal_colour pale_yellow
_exptl_crystal_density_diffrn 1.457
_exptl_crystal_density_meas 0.000
_exptl_crystal_description rod
_exptl_crystal_F_000 480.00
_exptl_crystal_size_max 0.42
_exptl_crystal_size_mid 0.15
_exptl_crystal_size_min 0.12
_refine_diff_density_max -0.42
_refine_diff_density_min 0.38
_refine_ls_extinction_coef 12.69117
_refine_ls_extinction_method Zachariasen_type_2_Gaussian_isotropic
_refine_ls_goodness_of_fit_obs 1.746
_refine_ls_matrix_type full
_refine_ls_number_parameters 158
_refine_ls_number_reflns 2025
_refine_ls_number_restraints 0
_refine_ls_R_factor_obs 0.035
_refine_ls_shift/esd_max 1.2162
_refine_ls_structure_factor_coef F
_refine_ls_weighting_scheme sigma
_refine_ls_wR_factor_obs 0.045
_reflns_number_observed 2925
_reflns_number_total 2872
_reflns_observed_criterion 2.00
_cod_data_source_file ic010226i_1.cif
_cod_data_source_block Cu(DMTF)4_ClO4_RT
_cod_original_cell_volume 1183.9(9)
_cod_original_sg_symbol_H-M 'P 2/n '
_cod_original_formula_sum 'C12 H28 Cu Cl N4 O8 S4'
_cod_database_code 4320747

loop_
_symmetry_equiv_pos_as_xyz
'   +x,   +y,   +z'
'   -x+1/2,   y,   -z+1/2'
'   -x,   -y,  -z'
'   x+1/2,   -y,   z+1/2'

loop_
_atom_site_aniso_label
_atom_site_aniso_U_11
_atom_site_aniso_U_22
_atom_site_aniso_U_33
_atom_site_aniso_U_12
_atom_site_aniso_U_13
_atom_site_aniso_U_23
Cu 0.0574(3) 0.0453(2) 0.0527(2) 0 0.0261(2) 0.0000
Cl 0.0858(7) 0.0524(5) 0.0651(5) 0 0.0382(5) 0.0000
S(1) 0.0828(5) 0.0518(3) 0.0531(3) 0.0137(3) 0.0332(3) 0.0095(3)
S(2) 0.0572(4) 0.0410(3) 0.0658(4) -0.0025(3) 0.0311(3) -0.0004(2)
O(1) 0.175(9) 0.080(4) 0.24(1) 0.029(4) 0.15(1) 0.015(5)
O(2) 0.21(1) 0.27(1) 0.075(4) 0.03(1) 0.068(5) -0.022(6)
O(3) 0.22(1) 0.074(4) 0.189(9) -0.010(5) 0.093(7) -0.050(4)
O(4) 0.113(6) 0.31(2) 0.19(1) 0.079(9) 0.036(8) 0.13(1)
N(1) 0.064(1) 0.052(1) 0.059(1) -0.003(1) 0.008(1) 0.008(1)
N(2) 0.049(1) 0.056(1) 0.051(1) -0.001(1) 0.020(1) 0.0007(9)
C(1) 0.053(1) 0.052(1) 0.048(1) 0.005(1) 0.014(1) 0.006(1)
C(2) 0.119(3) 0.050(2) 0.097(3) 0.005(2) 0.013(3) 0.002(2)
C(3) 0.120(3) 0.086(2) 0.108(3) -0.015(2) 0.056(2) 0.029(2)
C(4) 0.047(1) 0.041(1) 0.054(1) -0.000(1) 0.016(1) 0.001(1)
C(5) 0.083(2) 0.063(2) 0.084(2) -0.014(1) 0.043(2) 0.010(1)
C(6) 0.069(2) 0.092(2) 0.072(2) 0.010(2) 0.034(2) -0.011(2)
H(1) 0.058(7) H(2) 0.08(1) H(3) 0.14(1) H(4)
0.14(1) H(5) 0.1520 H(6) 0.1520 H(7) 0.1520
H(8) 0.053(7) H(9) 0.1520 H(10) 0.1520 H(11)
0.1520 H(12) 0.10(1) H(13) 0.09(1) H(14) 0.07(1)

loop_
_atom_site_label
_atom_site_fract_x
_atom_site_fract_y
_atom_site_fract_z
_atom_site_U_iso_or_equiv
_atom_site_thermal_displace_type
_atom_site_calc_flag
_atom_site_calc_attached_atom
Cu 0.25 0.38873(4) 0.75 3.92(2) Uij ? ?
Cl 0.75 0.0415(1) 0.75 5.08(4) Uij ? ?
S(1) 0.30143(9) 0.25633(7) 0.88300(4) 4.71(3) Uij ? ?
S(2) 0.43853(8) 0.54751(6) 0.71613(4) 4.09(2) Uij ? ?
O(1) 0.871(1) -0.0524(8) 0.7355(8) 11.7(5) Uij ? ?
O(2) 0.764(1) 0.069(1) 0.8383(4) 14.2(7) Uij ? ?
O(3) 0.708(1) 0.1605(7) 0.7928(6) 12.0(5) Uij ? ?
O(4) 0.894(1) -0.010(1) 0.7963(8) 16.1(8) Uij ? ?
N(1) 0.3193(3) -0.0194(2) 0.8986(2) 4.70(9) Uij ? ?
N(2) 0.6536(2) 0.5125(2) 0.6156(1) 4.01(8) Uij ? ?
C(1) 0.3518(3) 0.0956(3) 0.8600(2) 4.0(1) Uij ? ?
C(2) 0.3720(6) -0.1560(4) 0.8751(3) 7.2(2) Uij ? ?
C(3) 0.2248(5) -0.0175(4) 0.9674(3) 7.9(2) Uij ? ?
C(4) 0.5572(3) 0.4589(2) 0.6624(2) 3.69(9) Uij ? ?
C(5) 0.6701(4) 0.6621(3) 0.6066(2) 5.7(1) Uij ? ?
C(6) 0.7528(4) 0.4247(4) 0.5713(2) 5.9(2) Uij ? ?
H(1) 0.410(3) 0.089(3) 0.816(2) 4.5(6) Uij ? ?
H(2) 0.411(4) -0.142(4) 0.825(2) 6.4(8) Uij ? ?
H(3) 0.432(6) -0.205(5) 0.925(3) 11(1) Uij ? ?
H(4) 0.263(5) -0.216(4) 0.846(3) 11(1) Uij ? ?
H(5) 0.1647 -0.0897 0.9584 12.0 Uij ? ?
H(6) 0.1409 0.0408 0.9520 12.0 Uij ? ?
H(7) 0.2930 0.0013 1.0261 12.0 Uij ? ?
H(8) 0.560(3) 0.359(3) 0.665(2) 4.2(5) Uij ? ?
H(9) 0.6412 0.6981 0.5504 12.0 Uij ? ?
H(10) 0.7804 0.6866 0.6346 12.0 Uij ? ?
H(11) 0.6041 0.7047 0.6421 12.0 Uij ? ?
H(12) 0.868(5) 0.461(4) 0.594(2) 7.9(9) Uij ? ?
H(13) 0.725(4) 0.434(3) 0.500(2) 7.0(8) Uij ? ?
H(14) 0.745(4) 0.332(3) 0.590(2) 5.7(7) Uij ? ?

loop_
_atom_type_symbol
_atom_type_oxidation_number
_atom_type_number_in_cell
_atom_type_scat_dispersion_real
_atom_type_scat_dispersion_imag
_atom_type_scat_source
Cu 0 2 -0.897 1.101 'International Tables'
Cl 0 2 0.148 0.159 'International Tables'
S 0 6 0.125 0.123 'International Tables'
O 0 8 0.011 0.006 'International Tables'
N 0 6 0.006 0.003 'International Tables'
C 0 18 0.003 0.002 'International Tables'
H 0 42 0.000 0.000 'International Tables'

loop_
_geom_angle_atom_site_label_1
_geom_angle_atom_site_label_2
_geom_angle_atom_site_label_3
_geom_angle
_geom_angle_site_symmetry_1
_geom_angle_site_symmetry_2
_geom_angle_site_symmetry_3
_geom_angle_publ_flag
S1 Cu S1 113.66(4) ? ? ? yes
S1 Cu S2 123.55(3) ? ? ? yes
S1 Cu S1 99.03(3) ? ? ? yes
S2 Cu S2 99.08(3) ? ? ? yes
Cu1 S1 C1 109.30(9) ? ? ? yes
Cu2 S2 C2 107.12(8) ? ? ? yes
S1 C1 N1 126.7(2) ? ? ? yes
S1 C1 H1 115(3) ? ? ? yes
N1 C1 H1 118(2) ? ? ? yes
S2 C4 N2 126.2(2) ? ? ? yes
S2 C4 H8 120(3) ? ? ? yes
N2 C4 H8 114(2) ? ? ? yes
C1 N1 C2 122.7(3) ? ? ? yes
C1 N1 C3 121.3(3) ? ? ? yes
C2 N1 C3 116.0(5) ? ? ? yes
C4 N2 C5 121.7(5) ? ? ? yes
C4 N2 C6 121.6(2) ? ? ? yes
C5 N2 C6 116.7(6) ? ? ? yes
N1 C2 H2 112(5) ? ? ? yes
N1 C2 H3 106(6) ? ? ? yes
N1 C2 H4 115(3) ? ? ? yes
H2 C2 H3 129(7) ? ? ? yes
H2 C2 H4 82(6) ? ? ? yes
H3 C2 H4 107(7) ? ? ? yes
N1 C3 H5 109(4) ? ? ? yes
N1 C3 H6 106(4) ? ? ? yes
N1 C3 H7 114(8) ? ? ? yes
H5 C3 H6 123(6) ? ? ? yes
H5 C3 H7 105(9) ? ? ? yes
H6 C3 H7 95(8) ? ? ? yes
N2 C5 H9 110(3) ? ? ? yes
N2 C5 H10 107(3) ? ? ? yes
N2 C5 H11 105(3) ? ? ? yes
H9 C5 H10 107(5) ? ? ? yes
H9 C5 H11 115(5) ? ? ? yes
H10 C5 H11 110(5) ? ? ? yes
N2 C6 H12 110(3) ? ? ? yes
N2 C6 H13 107(3) ? ? ? yes
N2 C6 H14 105(3) ? ? ? yes
H12 C6 H13 107(5) ? ? ? yes
H12 C6 H14 115(5) ? ? ? yes
H13 C6 H14 110(5) ? ? ? yes
O1 Cl O2 113.1(7) ? ? ? yes
O1 Cl O3 99.9(7) ? ? ? yes
O1 Cl O4 105.9(6) ? ? ? yes
O2 Cl O3 109.4(7) ? ? ? yes
O2 Cl O4 115.9(6) ? ? ? yes
O3 Cl O4 111.4(8) ? ? ? yes

loop_
_geom_bond_atom_site_label_1
_geom_bond_atom_site_label_2
_geom_bond_distance
_geom_bond_site_symmetry_1
_geom_bond_site_symmetry_2
_geom_bond_publ_flag
Cu S1 2.3249(8) ? ? yes
Cu S1 2.3249(8) ? ? yes
Cu S2 2.3494(7) ? ? yes
Cu S2 2.3494(7) ? ? yes
Cl O1 1.417(7) ? ? yes
Cl O1 1.417(7) ? ? yes
Cl O2 1.335(6) ? ? yes
Cl O2 1.335(6) ? ? yes
Cl O3 1.403(6) ? ? yes
Cl O3 1.403(6) ? ? yes
Cl O4 1.337(9) ? ? yes
Cl O4 1.337(9) ? ? yes
S1 C1 1.661(3) ? ? yes
S2 C4 1.670(2) ? ? yes
O1 O4 0.98(2) ? ? yes
O2 O3 1.14(1) ? ? yes
O2 O4 1.59(1) ? ? yes
O3 O3 1.63(2) ? ? yes
N1 C1 1.310(3) ? ? yes
N1 C2 1.458(4) ? ? yes
N1 C3 1.459(4) ? ? yes
N2 C4 1.309(3) ? ? yes
N2 C5 1.454(4) ? ? yes
N2 C6 1.462(4) ? ? yes
C1 H1 0.93(3) ? ? yes
C2 H2 0.91(4) ? ? yes
C2 H3 0.93(4) ? ? yes
C2 H4 1.08(4) ? ? yes
C3 H5 0.85 ? ? yes
C3 H6 0.89 ? ? yes
C3 H7 0.95 ? ? yes
C4 H8 0.96(3) ? ? yes
C5 H9 0.89 ? ? yes
C5 H10 0.95 ? ? yes
C5 H11 0.96 ? ? yes
C6 H12 1.00(4) ? ? yes
C6 H13 1.05(3) ? ? yes
C6 H14 0.94(3) ? ? yes
